data_4319672
loop_
_publ_author_name
'Tristram Chivers'
'Mark Krahn'
'Masood Parvez'
'Gabriele Schatte'

_publ_contact_author_address
; Department of Chemistry
  University of Calgary
  Calgary Alberta T2N 1N4
  Canada
;
_publ_contact_author_email chivers@ucalgary.ca
_publ_contact_author_fax '001 403 289 9488'
_publ_contact_author_name 'Dr Tristram Chivers'
_publ_contact_author_phone '001 403 220 5741'
_publ_section_title
;
 Preparation and X-ray Structures of Alkali-Metal Derivatives of the
 Ambidentate Anions [tBuN(E)P(\m-NtBu)2P(E)NtBu]2- (E = S, Se) and
 [tBuN(Se)P(\m-NtBu)2PN(H)tBu)]-
;
_journal_name_full 'Inorganic Chemistry'
_journal_page_first 2547
_journal_page_last 2553
_journal_paper_doi 10.1021/ic001093o
_journal_volume 40
_journal_year 2001
_chemical_formula_moiety '(C24 H53 Li1 N4 O2 P2 Se)2'
_chemical_formula_sum 'C48 H106 Li2 N8 O4 P4 Se2'
_chemical_formula_weight 1155.09
_chemical_name_systematic
;
 ?
;
_space_group_IT_number 14
_symmetry_cell_setting monoclinic
_symmetry_space_group_name_Hall '-P 2yn'
_symmetry_space_group_name_H-M 'P 1 21/n 1'
_atom_sites_solution_hydrogens geom
_atom_sites_solution_primary direct
_atom_sites_solution_secondary difmap
_cell_angle_alpha 90.00
_cell_angle_beta 95.4216(18)
_cell_angle_gamma 90.00
_cell_formula_units_Z 4
_cell_length_a 20.901(2)
_cell_length_b 10.1486(9)
_cell_length_c 30.341(3)
_cell_measurement_reflns_used 5560
_cell_measurement_temperature 193(2)
_cell_volume 6407.0(10)
_computing_cell_refinement 'Bruker SAINT'
_computing_data_collection 'Bruker SMART'
_computing_data_reduction 'Bruker SHELXTL'
_computing_molecular_graphics 'Bruker SHELXTL'
_computing_publication_material WinGX-1.63.02
_computing_structure_refinement 'SHELXL-97 (Sheldrick, 1997)'
_computing_structure_solution 'Bruker SHELXTL'
_diffrn_ambient_temperature 193(2)
_diffrn_measured_fraction_theta_full 0.990
_diffrn_measured_fraction_theta_max 0.990
_diffrn_measurement_device_type 'CCD area detector'
_diffrn_measurement_method 'phi and omega scans'
_diffrn_radiation_monochromator graphite
_diffrn_radiation_source 'fine-focus rotating anode'
_diffrn_radiation_type MoK\a
_diffrn_radiation_wavelength 0.71073
_diffrn_reflns_av_R_equivalents 0.0783
_diffrn_reflns_av_sigmaI/netI 0.1023
_diffrn_reflns_limit_h_max 23
_diffrn_reflns_limit_h_min -23
_diffrn_reflns_limit_k_max 11
_diffrn_reflns_limit_k_min 0
_diffrn_reflns_limit_l_max 33
_diffrn_reflns_limit_l_min 0
_diffrn_reflns_number 21397
_diffrn_reflns_theta_full 23.26
_diffrn_reflns_theta_max 23.26
_diffrn_reflns_theta_min 1.13
_diffrn_standards_decay_% 'no decay'
_exptl_absorpt_coefficient_mu 1.297
_exptl_absorpt_correction_T_max 0.7724
_exptl_absorpt_correction_T_min 0.7129
_exptl_absorpt_correction_type empirical
_exptl_absorpt_process_details
; SADABS, V 2.01, Software for Area-Detector Absorption
  Corrections; Bruker AXS Inc., Madison, WI, 2000. 
;
_exptl_crystal_colour colourless
_exptl_crystal_density_diffrn 1.197
_exptl_crystal_density_method 'not measured'
_exptl_crystal_description prism
_exptl_crystal_F_000 2464
_exptl_crystal_size_max 0.28
_exptl_crystal_size_mid 0.22
_exptl_crystal_size_min 0.21
_refine_diff_density_max 0.816
_refine_diff_density_min -0.457
_refine_diff_density_rms 0.080
_refine_ls_extinction_method none
_refine_ls_goodness_of_fit_ref 1.016
_refine_ls_hydrogen_treatment mixed
_refine_ls_matrix_type full
_refine_ls_number_parameters 675
_refine_ls_number_reflns 9121
_refine_ls_number_restraints 166
_refine_ls_restrained_S_all 1.013
_refine_ls_R_factor_all 0.1179
_refine_ls_R_factor_gt 0.0561
_refine_ls_shift/su_max 0.001
_refine_ls_shift/su_mean 0.000
_refine_ls_structure_factor_coef Fsqd
_refine_ls_weighting_details 'calc w=1/[\s^2^(Fo^2^)+(0.0600P)^2^+0.8917P] where P=(Fo^2^+2Fc^2^)/3'
_refine_ls_weighting_scheme calc
_refine_ls_wR_factor_gt 0.1156
_refine_ls_wR_factor_ref 0.1372
_reflns_number_gt 5355
_reflns_number_total 9121
_reflns_threshold_expression >2sigma(I)
_cod_data_source_file ic001093o_4.cif
_cod_data_source_block 10
_cod_original_cell_volume 6407.2(10)
_cod_database_code 4319672

loop_
_symmetry_equiv_pos_as_xyz
'x, y, z'
'-x+1/2, y+1/2, -z+1/2'
'-x, -y, -z'
'x-1/2, -y-1/2, z-1/2'

loop_
_atom_site_label
_atom_site_type_symbol
_atom_site_fract_x
_atom_site_fract_y
_atom_site_fract_z
_atom_site_U_iso_or_equiv
_atom_site_adp_type
_atom_site_occupancy
_atom_site_symmetry_multiplicity
_atom_site_calc_flag
_atom_site_refinement_flags
_atom_site_disorder_assembly
_atom_site_disorder_group
Se1 Se 0.53738(3) 0.93053(6) 0.32734(2) 0.03546(19) Uani 1 1 d . . .
Se2 Se 0.24711(3) 0.91459(6) 0.16606(2) 0.03436(19) Uani 1 1 d . . .
P1 P 0.63477(7) 0.89198(13) 0.35507(5) 0.0237(4) Uani 1 1 d . . .
P2 P 0.71510(7) 1.08599(13) 0.35917(5) 0.0266(4) Uani 1 1 d . . .
P3 P 0.32546(7) 0.87986(13) 0.12578(5) 0.0253(4) Uani 1 1 d . . .
P4 P 0.39904(8) 1.07958(14) 0.11647(5) 0.0314(4) Uani 1 1 d . . .
N1 N 0.6647(2) 1.0060(4) 0.39235(15) 0.0241(11) Uani 1 1 d . . .
N2 N 0.6923(2) 0.9548(4) 0.32457(15) 0.0241(11) Uani 1 1 d . . .
N3 N 0.6366(2) 0.7415(4) 0.36790(15) 0.0258(12) Uani 1 1 d . . .
N4 N 0.7897(2) 1.0458(4) 0.38020(16) 0.0325(13) Uani 1 1 d . . .
H4N H 0.7957 0.9620 0.3868 0.039 Uiso 1 1 calc R . .
N5 N 0.3347(2) 0.9997(4) 0.08774(15) 0.0231(11) Uani 1 1 d . . .
N6 N 0.3975(2) 0.9386(4) 0.14806(15) 0.0256(12) Uani 1 1 d . . .
N7 N 0.3187(2) 0.7312(4) 0.11025(15) 0.0250(12) Uani 1 1 d . . .
N8 N 0.4624(2) 1.0556(5) 0.08545(17) 0.0478(15) Uani 1 1 d . A .
H8N H 0.4678 0.9768 0.0743 0.057 Uiso 1 1 calc R . .
C10 C 0.6345(3) 1.0674(5) 0.42957(19) 0.0311(15) Uani 1 1 d . . .
C11 C 0.5900(3) 0.9693(6) 0.4493(2) 0.0378(16) Uani 1 1 d . . .
H11A H 0.6145 0.8905 0.4591 0.045 Uiso 1 1 calc R . .
H11B H 0.5553 0.9446 0.4269 0.045 Uiso 1 1 calc R . .
H11C H 0.5717 1.0096 0.4746 0.045 Uiso 1 1 calc R . .
C12 C 0.6882(3) 1.1086(7) 0.4648(2) 0.055(2) Uani 1 1 d . . .
H12A H 0.7142 1.0314 0.4741 0.066 Uiso 1 1 calc R . .
H12B H 0.6692 1.1456 0.4904 0.066 Uiso 1 1 calc R . .
H12C H 0.7154 1.1751 0.4524 0.066 Uiso 1 1 calc R . .
C13 C 0.5960(3) 1.1892(5) 0.4133(2) 0.0465(19) Uani 1 1 d . . .
H13A H 0.5621 1.1633 0.3905 0.056 Uiso 1 1 calc R . .
H13B H 0.6247 1.2528 0.4010 0.056 Uiso 1 1 calc R . .
H13C H 0.5766 1.2296 0.4382 0.056 Uiso 1 1 calc R . .
C20 C 0.6973(3) 0.9515(5) 0.27627(19) 0.0311(15) Uani 1 1 d . . .
C21 C 0.6624(3) 1.0703(6) 0.2537(2) 0.0443(17) Uani 1 1 d . . .
H21A H 0.6841 1.1517 0.2641 0.053 Uiso 1 1 calc R . .
H21B H 0.6178 1.0719 0.2611 0.053 Uiso 1 1 calc R . .
H21C H 0.6631 1.0630 0.2215 0.053 Uiso 1 1 calc R . .
C22 C 0.7688(3) 0.9553(6) 0.2690(2) 0.0461(18) Uani 1 1 d . . .
H22A H 0.7873 1.0393 0.2799 0.055 Uiso 1 1 calc R . .
H22B H 0.7737 0.9467 0.2374 0.055 Uiso 1 1 calc R . .
H22C H 0.7910 0.8825 0.2852 0.055 Uiso 1 1 calc R . .
C23 C 0.6681(3) 0.8244(6) 0.2571(2) 0.0430(18) Uani 1 1 d . . .
H23A H 0.6227 0.8200 0.2626 0.052 Uiso 1 1 calc R . .
H23B H 0.6911 0.7490 0.2712 0.052 Uiso 1 1 calc R . .
H23C H 0.6717 0.8221 0.2251 0.052 Uiso 1 1 calc R . .
C30 C 0.6922(3) 0.6634(5) 0.3880(2) 0.0354(16) Uani 1 1 d . . .
C31 C 0.7215(3) 0.7218(7) 0.4320(2) 0.062(2) Uani 1 1 d . . .
H31A H 0.7348 0.8129 0.4273 0.074 Uiso 1 1 calc R . .
H31B H 0.7590 0.6695 0.4432 0.074 Uiso 1 1 calc R . .
H31C H 0.6895 0.7202 0.4536 0.074 Uiso 1 1 calc R . .
C32 C 0.7457(3) 0.6534(7) 0.3572(2) 0.057(2) Uani 1 1 d . . .
H32A H 0.7623 0.7417 0.3518 0.069 Uiso 1 1 calc R . .
H32B H 0.7286 0.6139 0.3290 0.069 Uiso 1 1 calc R . .
H32C H 0.7805 0.5983 0.3710 0.069 Uiso 1 1 calc R . .
C33 C 0.6667(4) 0.5267(6) 0.3961(3) 0.087(3) Uani 1 1 d . . .
H33A H 0.6337 0.5321 0.4170 0.104 Uiso 1 1 calc R . .
H33B H 0.7020 0.4704 0.4086 0.104 Uiso 1 1 calc R . .
H33C H 0.6479 0.4891 0.3681 0.104 Uiso 1 1 calc R . .
C40 C 0.8464(3) 1.1311(6) 0.3892(2) 0.0377(16) Uani 1 1 d . . .
C41 C 0.8943(3) 1.1039(7) 0.3564(2) 0.054(2) Uani 1 1 d . . .
H41A H 0.8761 1.1294 0.3267 0.064 Uiso 1 1 calc R . .
H41B H 0.9047 1.0097 0.3568 0.064 Uiso 1 1 calc R . .
H41C H 0.9335 1.1549 0.3645 0.064 Uiso 1 1 calc R . .
C42 C 0.8759(3) 1.1016(7) 0.4359(2) 0.057(2) Uani 1 1 d . . .
H42A H 0.8447 1.1223 0.4571 0.068 Uiso 1 1 calc R . .
H42B H 0.9145 1.1555 0.4425 0.068 Uiso 1 1 calc R . .
H42C H 0.8874 1.0081 0.4383 0.068 Uiso 1 1 calc R . .
C43 C 0.8276(3) 1.2769(5) 0.3865(3) 0.058(2) Uani 1 1 d . . .
H43A H 0.8072 1.2966 0.3568 0.069 Uiso 1 1 calc R . .
H43B H 0.8661 1.3314 0.3925 0.069 Uiso 1 1 calc R . .
H43C H 0.7974 1.2960 0.4084 0.069 Uiso 1 1 calc R . .
C50 C 0.2860(3) 1.0659(6) 0.0566(2) 0.0340(15) Uani 1 1 d . . .
C51 C 0.2591(3) 1.1883(6) 0.0788(2) 0.052(2) Uani 1 1 d . . .
H51A H 0.2944 1.2482 0.0884 0.062 Uiso 1 1 calc R . .
H51B H 0.2373 1.1608 0.1044 0.062 Uiso 1 1 calc R . .
H51C H 0.2284 1.2337 0.0575 0.062 Uiso 1 1 calc R . .
C52 C 0.3173(3) 1.1069(7) 0.0159(2) 0.062(2) Uani 1 1 d . . .
H52A H 0.3372 1.0299 0.0032 0.074 Uiso 1 1 calc R . .
H52B H 0.3504 1.1733 0.0240 0.074 Uiso 1 1 calc R . .
H52C H 0.2848 1.1440 -0.0060 0.074 Uiso 1 1 calc R . .
C53 C 0.2302(3) 0.9730(6) 0.0435(2) 0.0475(19) Uani 1 1 d . . .
H53A H 0.2464 0.8932 0.0302 0.057 Uiso 1 1 calc R . .
H53B H 0.1993 1.0168 0.0220 0.057 Uiso 1 1 calc R . .
H53C H 0.2090 0.9493 0.0698 0.057 Uiso 1 1 calc R . .
C60 C 0.4299(3) 0.9250(6) 0.1936(2) 0.0376(16) Uani 1 1 d . . .
C61 C 0.5017(3) 0.9330(7) 0.1913(2) 0.059(2) Uani 1 1 d . . .
H61A H 0.5127 1.0192 0.1796 0.071 Uiso 1 1 calc R . .
H61B H 0.5152 0.8635 0.1718 0.071 Uiso 1 1 calc R . .
H61C H 0.5237 0.9214 0.2210 0.071 Uiso 1 1 calc R . .
C62 C 0.4080(4) 1.0335(6) 0.2239(2) 0.056(2) Uani 1 1 d . . .
H62A H 0.4191 1.1199 0.2123 0.067 Uiso 1 1 calc R . .
H62B H 0.4296 1.0221 0.2538 0.067 Uiso 1 1 calc R . .
H62C H 0.3614 1.0280 0.2250 0.067 Uiso 1 1 calc R . .
C63 C 0.4130(3) 0.7906(5) 0.2130(2) 0.049(2) Uani 1 1 d . . .
H63A H 0.4285 0.7198 0.1948 0.059 Uiso 1 1 calc R . .
H63B H 0.3663 0.7835 0.2133 0.059 Uiso 1 1 calc R . .
H63C H 0.4335 0.7829 0.2433 0.059 Uiso 1 1 calc R . .
C70 C 0.3587(3) 0.6566(5) 0.0815(2) 0.0387(17) Uani 1 1 d . . .
C71 C 0.3321(4) 0.5213(7) 0.0781(3) 0.110(4) Uani 1 1 d . . .
H71A H 0.3345 0.4812 0.1075 0.132 Uiso 1 1 calc R . .
H71B H 0.3570 0.4684 0.0587 0.132 Uiso 1 1 calc R . .
H71C H 0.2871 0.5249 0.0656 0.132 Uiso 1 1 calc R . .
C72 C 0.3499(5) 0.7088(9) 0.0333(3) 0.113(4) Uani 1 1 d . . .
H72A H 0.3039 0.7142 0.0235 0.135 Uiso 1 1 calc R . .
H72B H 0.3709 0.6487 0.0140 0.135 Uiso 1 1 calc R . .
H72C H 0.3692 0.7966 0.0322 0.135 Uiso 1 1 calc R . .
C73 C 0.4280(4) 0.6624(10) 0.0950(4) 0.145(5) Uani 1 1 d . . .
H73A H 0.4417 0.7546 0.0972 0.174 Uiso 1 1 calc R . .
H73B H 0.4513 0.6172 0.0728 0.174 Uiso 1 1 calc R . .
H73C H 0.4371 0.6192 0.1238 0.174 Uiso 1 1 calc R . .
C80 C 0.5088(3) 1.1609(6) 0.0764(2) 0.053(2) Uani 1 1 d D . .
C81 C 0.4902(6) 1.2328(13) 0.0331(4) 0.067(4) Uiso 0.646(14) 1 d PD A 1
H81A H 0.4469 1.2696 0.0335 0.081 Uiso 0.646(14) 1 calc PR A 1
H81B H 0.4909 1.1710 0.0083 0.081 Uiso 0.646(14) 1 calc PR A 1
H81C H 0.5209 1.3043 0.0296 0.081 Uiso 0.646(14) 1 calc PR A 1
C82 C 0.5118(8) 1.2696(12) 0.1114(4) 0.091(6) Uiso 0.646(14) 1 d PD A 1
H82A H 0.5452 1.3334 0.1056 0.110 Uiso 0.646(14) 1 calc PR A 1
H82B H 0.5220 1.2307 0.1408 0.110 Uiso 0.646(14) 1 calc PR A 1
H82C H 0.4702 1.3144 0.1103 0.110 Uiso 0.646(14) 1 calc PR A 1
C83 C 0.5638(7) 1.0897(13) 0.0569(6) 0.098(5) Uiso 0.646(14) 1 d PD A 1
H83A H 0.5503 1.0639 0.0264 0.118 Uiso 0.646(14) 1 calc PR A 1
H83B H 0.5754 1.0110 0.0746 0.118 Uiso 0.646(14) 1 calc PR A 1
H83C H 0.6010 1.1486 0.0574 0.118 Uiso 0.646(14) 1 calc PR A 1
C81' C 0.4817(13) 1.2904(17) 0.0606(11) 0.106(11) Uiso 0.354(14) 1 d PD A 2
H81D H 0.4572 1.3290 0.0834 0.127 Uiso 0.354(14) 1 calc PR A 2
H81E H 0.4532 1.2773 0.0334 0.127 Uiso 0.354(14) 1 calc PR A 2
H81F H 0.5168 1.3499 0.0546 0.127 Uiso 0.354(14) 1 calc PR A 2
C82' C 0.5539(12) 1.191(3) 0.1182(6) 0.083(9) Uiso 0.354(14) 1 d PD A 2
H82D H 0.5847 1.2592 0.1115 0.100 Uiso 0.354(14) 1 calc PR A 2
H82E H 0.5772 1.1107 0.1280 0.100 Uiso 0.354(14) 1 calc PR A 2
H82F H 0.5286 1.2220 0.1417 0.100 Uiso 0.354(14) 1 calc PR A 2
C83' C 0.5745(6) 1.1012(18) 0.0843(9) 0.050(6) Uiso 0.354(14) 1 d PD A 2
H83D H 0.6061 1.1601 0.0728 0.060 Uiso 0.354(14) 1 calc PR A 2
H83E H 0.5750 1.0158 0.0692 0.060 Uiso 0.354(14) 1 calc PR A 2
H83F H 0.5852 1.0885 0.1162 0.060 Uiso 0.354(14) 1 calc PR A 2
Li1 Li 0.5499(5) 0.6812(9) 0.3466(4) 0.042(3) Uani 1 1 d . B .
Li2 Li 0.2458(5) 0.6678(9) 0.1419(4) 0.041(3) Uani 1 1 d . . .
O2 O 0.4848(2) 0.6291(4) 0.38767(16) 0.0501(12) Uani 1 1 d . . .
O1 O 0.5306(2) 0.5445(4) 0.30143(16) 0.0659(15) Uani 1 1 d DU . .
C1 C 0.5491(9) 0.5416(18) 0.2575(5) 0.059(5) Uani 0.532(18) 1 d PDU B 1
H1A H 0.5965 0.5416 0.2578 0.071 Uiso 0.532(18) 1 calc PR B 1
H1B H 0.5316 0.6188 0.2405 0.071 Uiso 0.532(18) 1 calc PR B 1
C2 C 0.5222(13) 0.420(2) 0.2386(6) 0.103(6) Uani 0.532(18) 1 d PDU B 1
H2A H 0.4937 0.4397 0.2114 0.124 Uiso 0.532(18) 1 calc PR B 1
H2B H 0.5571 0.3616 0.2305 0.124 Uiso 0.532(18) 1 calc PR B 1
C3 C 0.4898(11) 0.3626(19) 0.2672(8) 0.104(7) Uani 0.532(18) 1 d PDU B 1
H3A H 0.5162 0.2948 0.2839 0.124 Uiso 0.532(18) 1 calc PR B 1
H3B H 0.4508 0.3203 0.2525 0.124 Uiso 0.532(18) 1 calc PR B 1
C4 C 0.4729(8) 0.4671(19) 0.2962(6) 0.077(6) Uani 0.532(18) 1 d PDU B 1
H4A H 0.4363 0.5194 0.2826 0.093 Uiso 0.532(18) 1 calc PR B 1
H4B H 0.4620 0.4319 0.3250 0.093 Uiso 0.532(18) 1 calc PR B 1
C1' C 0.5727(13) 0.515(2) 0.2692(8) 0.093(7) Uani 0.468(18) 1 d PDU B 2
H11' H 0.6178 0.5203 0.2824 0.111 Uiso 0.468(18) 1 calc PR B 2
H12' H 0.5668 0.5797 0.2447 0.111 Uiso 0.468(18) 1 calc PR B 2
C2' C 0.5586(12) 0.384(2) 0.2527(8) 0.089(6) Uani 0.468(18) 1 d PDU B 2
H21' H 0.5382 0.3881 0.2220 0.107 Uiso 0.468(18) 1 calc PR B 2
H22' H 0.5989 0.3324 0.2527 0.107 Uiso 0.468(18) 1 calc PR B 2
C3' C 0.5208(15) 0.3277(16) 0.2774(8) 0.100(7) Uani 0.468(18) 1 d PDU B 2
H31' H 0.5391 0.2426 0.2884 0.120 Uiso 0.468(18) 1 calc PR B 2
H32' H 0.4787 0.3105 0.2606 0.120 Uiso 0.468(18) 1 calc PR B 2
C4' C 0.5130(15) 0.4133(15) 0.3134(7) 0.096(6) Uani 0.468(18) 1 d PDU B 2
H41' H 0.5406 0.3840 0.3399 0.115 Uiso 0.468(18) 1 calc PR B 2
H42' H 0.4677 0.4120 0.3205 0.115 Uiso 0.468(18) 1 calc PR B 2
C5 C 0.4222(4) 0.6897(8) 0.3781(3) 0.069(2) Uani 1 1 d . . .
H5A H 0.3878 0.6223 0.3770 0.083 Uiso 1 1 calc R . .
H5B H 0.4196 0.7364 0.3493 0.083 Uiso 1 1 calc R . .
C6 C 0.4158(4) 0.7828(9) 0.4145(4) 0.097(3) Uani 1 1 d . . .
H6A H 0.3701 0.8029 0.4177 0.116 Uiso 1 1 calc R . .
H6B H 0.4391 0.8660 0.4099 0.116 Uiso 1 1 calc R . .
C7 C 0.4460(4) 0.7086(11) 0.4536(3) 0.097(3) Uani 1 1 d . . .
H7A H 0.4147 0.6491 0.4658 0.116 Uiso 1 1 calc R . .
H7B H 0.4638 0.7695 0.4771 0.116 Uiso 1 1 calc R . .
C8 C 0.4999(4) 0.6300(7) 0.4342(3) 0.068(2) Uani 1 1 d . . .
H8A H 0.5421 0.6725 0.4420 0.082 Uiso 1 1 calc R . .
H8B H 0.5016 0.5389 0.4460 0.082 Uiso 1 1 calc R . .
O3 O 0.1602(2) 0.6286(4) 0.11111(16) 0.0464(12) Uani 1 1 d . . .
O4 O 0.2512(2) 0.5204(4) 0.18300(16) 0.0568(14) Uani 1 1 d . . .
C91 C 0.1485(3) 0.6433(6) 0.0642(2) 0.051(2) Uani 1 1 d . . .
H91A H 0.1423 0.5559 0.0499 0.061 Uiso 1 1 calc R . .
H91B H 0.1855 0.6873 0.0522 0.061 Uiso 1 1 calc R . .
C92 C 0.0885(4) 0.7260(8) 0.0549(3) 0.071(2) Uani 1 1 d . . .
H92A H 0.0943 0.7939 0.0323 0.086 Uiso 1 1 calc R . .
H92B H 0.0510 0.6705 0.0448 0.086 Uiso 1 1 calc R . .
C93 C 0.0802(3) 0.7881(7) 0.0992(3) 0.066(2) Uani 1 1 d . . .
H93A H 0.0345 0.8075 0.1026 0.079 Uiso 1 1 calc R . .
H93B H 0.1057 0.8700 0.1037 0.079 Uiso 1 1 calc R . .
C94 C 0.1060(4) 0.6795(7) 0.1308(3) 0.062(2) Uani 1 1 d . . .
H94A H 0.1189 0.7155 0.1606 0.074 Uiso 1 1 calc R . .
H94B H 0.0732 0.6101 0.1333 0.074 Uiso 1 1 calc R . .
C95 C 0.3041(4) 0.4929(7) 0.2143(3) 0.068(3) Uani 1 1 d . . .
H95A H 0.2961 0.5267 0.2439 0.082 Uiso 1 1 calc R . .
H95B H 0.3437 0.5342 0.2053 0.082 Uiso 1 1 calc R . .
C96 C 0.3103(5) 0.3446(7) 0.2151(3) 0.084(3) Uani 1 1 d . . .
H96A H 0.3353 0.3127 0.1911 0.101 Uiso 1 1 calc R . .
H96B H 0.3308 0.3131 0.2439 0.101 Uiso 1 1 calc R . .
C97 C 0.2412(5) 0.3020(6) 0.2079(3) 0.080(3) Uani 1 1 d . . .
H97A H 0.2373 0.2161 0.1924 0.096 Uiso 1 1 calc R . .
H97B H 0.2221 0.2946 0.2364 0.096 Uiso 1 1 calc R . .
C98 C 0.2096(4) 0.4088(7) 0.1799(3) 0.083(3) Uani 1 1 d . . .
H98A H 0.2021 0.3792 0.1488 0.100 Uiso 1 1 calc R . .
H98B H 0.1677 0.4318 0.1905 0.100 Uiso 1 1 calc R . .

loop_
_atom_site_aniso_label
_atom_site_aniso_U_11
_atom_site_aniso_U_22
_atom_site_aniso_U_33
_atom_site_aniso_U_23
_atom_site_aniso_U_13
_atom_site_aniso_U_12
Se1 0.0279(4) 0.0407(3) 0.0365(4) 0.0025(3) -0.0038(3) -0.0008(3)
Se2 0.0376(4) 0.0343(3) 0.0324(4) -0.0039(3) 0.0094(3) 0.0004(3)
P1 0.0260(9) 0.0229(7) 0.0220(10) -0.0020(7) 0.0011(7) -0.0006(7)
P2 0.0292(9) 0.0212(7) 0.0293(10) -0.0014(7) 0.0028(7) -0.0030(7)
P3 0.0271(9) 0.0237(7) 0.0249(10) -0.0008(7) 0.0011(7) -0.0006(7)
P4 0.0329(10) 0.0248(7) 0.0356(11) 0.0009(8) -0.0012(8) -0.0026(8)
N1 0.030(3) 0.024(2) 0.019(3) -0.007(2) 0.007(2) -0.004(2)
N2 0.027(3) 0.024(2) 0.023(3) -0.007(2) 0.006(2) -0.003(2)
N3 0.026(3) 0.022(2) 0.029(3) 0.001(2) 0.003(2) 0.000(2)
N4 0.026(3) 0.024(2) 0.047(4) -0.002(2) 0.002(2) -0.007(2)
N5 0.025(3) 0.020(2) 0.024(3) 0.003(2) -0.001(2) 0.000(2)
N6 0.027(3) 0.021(2) 0.029(3) 0.004(2) 0.001(2) -0.003(2)
N7 0.024(3) 0.020(2) 0.032(3) -0.002(2) 0.004(2) 0.002(2)
N8 0.049(4) 0.052(3) 0.042(4) 0.015(3) 0.001(3) -0.036(3)
C10 0.036(4) 0.034(3) 0.024(4) -0.008(3) 0.007(3) -0.009(3)
C11 0.041(4) 0.048(4) 0.027(4) -0.002(3) 0.016(3) -0.010(3)
C12 0.051(5) 0.076(5) 0.037(5) -0.023(4) 0.005(4) -0.022(4)
C13 0.051(5) 0.036(3) 0.055(5) -0.011(3) 0.019(4) 0.000(3)
C20 0.044(4) 0.036(3) 0.015(4) -0.001(3) 0.008(3) -0.010(3)
C21 0.054(5) 0.047(4) 0.031(4) 0.010(3) 0.003(3) 0.002(4)
C22 0.052(5) 0.057(4) 0.031(4) -0.001(3) 0.014(3) -0.008(4)
C23 0.051(5) 0.055(4) 0.023(4) -0.008(3) 0.003(3) -0.010(3)
C30 0.035(4) 0.026(3) 0.045(5) 0.001(3) 0.006(3) 0.004(3)
C31 0.073(6) 0.068(5) 0.041(5) 0.012(4) -0.014(4) 0.020(4)
C32 0.054(5) 0.057(4) 0.060(6) 0.005(4) -0.001(4) 0.027(4)
C33 0.064(6) 0.036(4) 0.157(10) 0.034(5) -0.003(6) 0.003(4)
C40 0.027(4) 0.046(4) 0.041(5) -0.003(3) 0.008(3) -0.006(3)
C41 0.037(4) 0.067(5) 0.058(5) -0.001(4) 0.015(4) -0.011(4)
C42 0.043(4) 0.078(5) 0.047(5) -0.003(4) -0.007(4) -0.003(4)
C43 0.051(5) 0.031(3) 0.090(6) -0.005(4) 0.003(4) -0.018(3)
C50 0.031(4) 0.039(3) 0.031(4) 0.008(3) 0.001(3) 0.005(3)
C51 0.048(5) 0.046(4) 0.059(5) 0.002(4) -0.007(4) 0.022(4)
C52 0.052(5) 0.081(5) 0.051(5) 0.025(4) -0.003(4) 0.006(4)
C53 0.047(5) 0.061(4) 0.032(4) 0.000(4) -0.007(3) 0.004(4)
C60 0.034(4) 0.041(3) 0.035(4) 0.005(3) -0.010(3) -0.003(3)
C61 0.046(5) 0.074(5) 0.053(5) 0.011(4) -0.016(4) -0.011(4)
C62 0.084(6) 0.045(4) 0.033(5) -0.007(3) -0.021(4) 0.007(4)
C63 0.060(5) 0.043(4) 0.040(5) 0.015(3) -0.017(4) 0.002(4)
C70 0.043(4) 0.027(3) 0.048(5) 0.000(3) 0.013(3) 0.002(3)
C71 0.095(8) 0.061(5) 0.185(11) -0.068(6) 0.077(7) -0.020(5)
C72 0.168(11) 0.093(7) 0.086(8) -0.007(6) 0.060(7) 0.049(7)
C73 0.040(6) 0.173(10) 0.219(13) -0.147(10) -0.001(7) 0.032(6)
C80 0.041(5) 0.055(4) 0.064(6) 0.011(4) 0.015(4) -0.002(4)
Li1 0.049(7) 0.041(6) 0.037(7) -0.013(5) 0.003(5) -0.016(5)
Li2 0.052(8) 0.033(5) 0.037(7) -0.001(5) 0.001(5) -0.013(5)
O2 0.049(3) 0.056(3) 0.046(3) -0.003(2) 0.009(2) -0.007(2)
O1 0.088(4) 0.056(3) 0.057(4) -0.025(3) 0.026(3) -0.041(3)
C1 0.077(12) 0.055(8) 0.048(8) -0.006(7) 0.022(8) -0.001(7)
C2 0.151(18) 0.090(12) 0.073(11) -0.045(9) 0.033(10) -0.037(11)
C3 0.108(15) 0.080(11) 0.127(14) -0.056(10) 0.033(11) -0.047(10)
C4 0.085(12) 0.073(11) 0.076(12) -0.034(9) 0.020(8) -0.045(9)
C1' 0.084(15) 0.098(12) 0.105(15) -0.063(11) 0.055(11) -0.048(11)
C2' 0.078(15) 0.071(11) 0.127(14) -0.044(10) 0.048(11) -0.007(10)
C3' 0.171(19) 0.032(7) 0.102(14) 0.004(8) 0.037(13) 0.000(10)
C4' 0.159(17) 0.062(9) 0.071(13) -0.006(8) 0.031(11) -0.041(12)
C5 0.045(5) 0.082(6) 0.080(7) 0.018(5) 0.006(5) -0.022(5)
C6 0.052(6) 0.092(7) 0.150(11) -0.040(8) 0.028(6) -0.011(5)
C7 0.075(7) 0.148(9) 0.073(8) -0.037(7) 0.040(6) -0.015(7)
C8 0.069(6) 0.069(5) 0.066(7) -0.004(5) 0.004(5) -0.021(5)
O3 0.035(3) 0.055(3) 0.050(3) -0.011(2) 0.006(2) -0.003(2)
O4 0.071(4) 0.043(2) 0.055(4) 0.014(2) 0.001(3) -0.013(3)
C91 0.052(5) 0.051(4) 0.048(6) -0.007(4) 0.001(4) 0.001(4)
C92 0.061(6) 0.078(5) 0.073(7) -0.022(5) -0.009(5) 0.011(5)
C93 0.036(5) 0.068(5) 0.094(7) -0.021(5) 0.007(4) 0.005(4)
C94 0.058(6) 0.076(5) 0.056(6) -0.011(5) 0.024(4) -0.023(5)
C95 0.092(7) 0.055(5) 0.055(6) 0.024(4) -0.004(5) -0.017(5)
C96 0.122(9) 0.061(5) 0.074(7) 0.017(5) 0.034(6) 0.039(6)
C97 0.160(10) 0.032(4) 0.050(6) -0.004(4) 0.022(6) -0.012(5)
C98 0.081(7) 0.051(5) 0.122(8) 0.021(5) 0.034(6) -0.020(5)

loop_
_atom_type_symbol
_atom_type_description
_atom_type_scat_dispersion_real
_atom_type_scat_dispersion_imag
_atom_type_scat_source
C C 0.0033 0.0016 'International Tables Vol C Tables 4.2.6.8 and 6.1.1.4'
H H 0.0000 0.0000 'International Tables Vol C Tables 4.2.6.8 and 6.1.1.4'
Li Li -0.0003 0.0001 'International Tables Vol C Tables 4.2.6.8 and 6.1.1.4'
N N 0.0061 0.0033 'International Tables Vol C Tables 4.2.6.8 and 6.1.1.4'
O O 0.0106 0.0060 'International Tables Vol C Tables 4.2.6.8 and 6.1.1.4'
P P 0.1023 0.0942 'International Tables Vol C Tables 4.2.6.8 and 6.1.1.4'
Se Se -0.0929 2.2259 'International Tables Vol C Tables 4.2.6.8 and 6.1.1.4'

loop_
_geom_angle_atom_site_label_1
_geom_angle_atom_site_label_2
_geom_angle_atom_site_label_3
_geom_angle
_geom_angle_site_symmetry_1
_geom_angle_site_symmetry_3
_geom_angle_publ_flag
P1 Se1 Li1 70.5(2) . . ?
P3 Se2 Li2 71.0(3) . . ?
N3 P1 N1 119.8(2) . . ?
N3 P1 N2 119.6(2) . . ?
N1 P1 N2 82.7(2) . . ?
N3 P1 Se1 105.73(17) . . ?
N1 P1 Se1 114.20(16) . . ?
N2 P1 Se1 114.00(16) . . ?
N3 P1 P2 136.60(18) . . ?
N1 P1 P2 41.49(16) . . ?
N2 P1 P2 41.76(14) . . ?
Se1 P1 P2 117.66(7) . . ?
N3 P1 Li1 43.6(3) . . ?
N1 P1 Li1 141.2(3) . . ?
N2 P1 Li1 135.6(3) . . ?
Se1 P1 Li1 62.2(2) . . ?
P2 P1 Li1 177.3(2) . . ?
N4 P2 N1 105.1(2) . . ?
N4 P2 N2 103.6(2) . . ?
N1 P2 N2 81.0(2) . . ?
N4 P2 P1 114.16(16) . . ?
N1 P2 P1 40.55(14) . . ?
N2 P2 P1 41.03(16) . . ?
N7 P3 N6 120.2(2) . . ?
N7 P3 N5 119.5(2) . . ?
N6 P3 N5 82.3(2) . . ?
N7 P3 Se2 105.84(19) . . ?
N6 P3 Se2 114.05(18) . . ?
N5 P3 Se2 114.02(17) . . ?
N7 P3 P4 139.0(2) . . ?
N6 P3 P4 41.57(14) . . ?
N5 P3 P4 41.89(14) . . ?
Se2 P3 P4 115.18(7) . . ?
N7 P3 Li2 44.0(3) . . ?
N6 P3 Li2 136.2(3) . . ?
N5 P3 Li2 141.1(3) . . ?
Se2 P3 Li2 62.0(2) . . ?
P4 P3 Li2 176.1(2) . . ?
N8 P4 N6 104.1(2) . . ?
N8 P4 N5 105.1(2) . . ?
N6 P4 N5 80.6(2) . . ?
N8 P4 P3 116.70(18) . . ?
N6 P4 P3 40.81(14) . . ?
N5 P4 P3 40.92(14) . . ?
C10 N1 P1 129.7(4) . . ?
C10 N1 P2 125.0(3) . . ?
P1 N1 P2 98.0(2) . . ?
C20 N2 P1 130.3(3) . . ?
C20 N2 P2 125.2(3) . . ?
P1 N2 P2 97.2(2) . . ?
C30 N3 P1 128.1(4) . . ?
C30 N3 Li1 129.0(5) . . ?
P1 N3 Li1 102.8(4) . . ?
C40 N4 P2 129.1(4) . . ?
C50 N5 P3 130.0(4) . . ?
C50 N5 P4 124.2(3) . . ?
P3 N5 P4 97.2(2) . . ?
C60 N6 P3 130.3(4) . . ?
C60 N6 P4 124.2(3) . . ?
P3 N6 P4 97.6(2) . . ?
C70 N7 P3 128.9(4) . . ?
C70 N7 Li2 128.6(4) . . ?
P3 N7 Li2 102.4(4) . . ?
C80 N8 P4 123.5(4) . . ?
N1 C10 C11 110.1(4) . . ?
N1 C10 C13 110.1(5) . . ?
C11 C10 C13 109.5(5) . . ?
N1 C10 C12 108.0(5) . . ?
C11 C10 C12 109.7(5) . . ?
C13 C10 C12 109.4(5) . . ?
N2 C20 C23 109.6(5) . . ?
N2 C20 C22 107.6(4) . . ?
C23 C20 C22 109.2(5) . . ?
N2 C20 C21 110.4(5) . . ?
C23 C20 C21 109.9(5) . . ?
C22 C20 C21 110.2(5) . . ?
N3 C30 C33 106.3(5) . . ?
N3 C30 C32 111.9(5) . . ?
C33 C30 C32 109.2(6) . . ?
N3 C30 C31 112.5(5) . . ?
C33 C30 C31 109.3(6) . . ?
C32 C30 C31 107.7(6) . . ?
N4 C40 C41 110.3(5) . . ?
N4 C40 C42 107.8(5) . . ?
C41 C40 C42 110.1(5) . . ?
N4 C40 C43 111.1(5) . . ?
C41 C40 C43 109.0(6) . . ?
C42 C40 C43 108.6(5) . . ?
N5 C50 C52 108.8(5) . . ?
N5 C50 C53 110.4(5) . . ?
C52 C50 C53 109.8(5) . . ?
N5 C50 C51 110.0(5) . . ?
C52 C50 C51 109.8(5) . . ?
C53 C50 C51 108.0(5) . . ?
N6 C60 C61 108.7(5) . . ?
N6 C60 C62 110.8(5) . . ?
C61 C60 C62 110.1(5) . . ?
N6 C60 C63 109.7(4) . . ?
C61 C60 C63 109.3(5) . . ?
C62 C60 C63 108.3(6) . . ?
C73 C70 N7 114.5(6) . . ?
C73 C70 C71 114.2(7) . . ?
N7 C70 C71 106.8(6) . . ?
C73 C70 C72 105.9(8) . . ?
N7 C70 C72 111.0(5) . . ?
C71 C70 C72 103.9(7) . . ?
N8 C80 C81' 117.2(12) . . ?
N8 C80 C83' 106.4(9) . . ?
C81' C80 C83' 136.3(15) . . ?
N8 C80 C81 112.8(6) . . ?
C81' C80 C81 40.7(12) . . ?
C83' C80 C81 119.2(13) . . ?
N8 C80 C83 105.1(7) . . ?
C81' C80 C83 124.8(16) . . ?
C83' C80 C83 32.6(9) . . ?
C81 C80 C83 91.9(10) . . ?
N8 C80 C82 112.0(7) . . ?
C81' C80 C82 65.0(12) . . ?
C83' C80 C82 101.7(13) . . ?
C81 C80 C82 104.1(8) . . ?
C83 C80 C82 128.9(11) . . ?
N8 C80 C82' 110.5(10) . . ?
C81' C80 C82' 106.0(15) . . ?
C83' C80 C82' 57.8(15) . . ?
C81 C80 C82' 134.7(11) . . ?
C83 C80 C82' 89.3(15) . . ?
C82 C80 C82' 45.7(10) . . ?
N3 Li1 O1 124.9(6) . . ?
N3 Li1 O2 122.6(6) . . ?
O1 Li1 O2 98.1(5) . . ?
N3 Li1 Se1 80.9(3) . . ?
O1 Li1 Se1 121.3(5) . . ?
O2 Li1 Se1 109.7(5) . . ?
N3 Li1 P1 33.6(2) . . ?
O1 Li1 P1 134.1(6) . . ?
O2 Li1 P1 127.8(5) . . ?
Se1 Li1 P1 47.29(17) . . ?
O4 Li2 O3 98.3(5) . . ?
O4 Li2 N7 124.0(6) . . ?
O3 Li2 N7 122.5(6) . . ?
O4 Li2 Se2 124.1(5) . . ?
O3 Li2 Se2 108.1(5) . . ?
N7 Li2 Se2 80.6(3) . . ?
O4 Li2 P3 134.9(5) . . ?
O3 Li2 P3 126.8(5) . . ?
N7 Li2 P3 33.60(19) . . ?
Se2 Li2 P3 47.05(16) . . ?
C8 O2 C5 108.0(6) . . ?
C8 O2 Li1 121.2(5) . . ?
C5 O2 Li1 114.7(5) . . ?
C1' O1 C1 26.1(16) . . ?
C1' O1 C4 112.5(13) . . ?
C1 O1 C4 100.7(9) . . ?
C1' O1 C4' 99.9(12) . . ?
C1 O1 C4' 108.5(12) . . ?
C4 O1 C4' 44.6(10) . . ?
C1' O1 Li1 122.2(10) . . ?
C1 O1 Li1 127.7(8) . . ?
C4 O1 Li1 125.3(8) . . ?
C4' O1 Li1 121.2(9) . . ?
O1 C1 C2 105.0(10) . . ?
C3 C2 C1 109.1(11) . . ?
C2 C3 C4 104.6(12) . . ?
O1 C4 C3 102.6(11) . . ?
O1 C1' C2' 108.4(11) . . ?
C3' C2' C1' 109.0(12) . . ?
C2' C3' C4' 107.6(13) . . ?
C3' C4' O1 108.8(11) . . ?
O2 C5 C6 105.4(6) . . ?
C5 C6 C7 102.2(8) . . ?
C6 C7 C8 103.2(7) . . ?
O2 C8 C7 106.3(6) . . ?
C94 O3 C91 108.0(5) . . ?
C94 O3 Li2 116.6(5) . . ?
C91 O3 Li2 120.8(5) . . ?
C95 O4 C98 108.7(5) . . ?
C95 O4 Li2 125.2(5) . . ?
C98 O4 Li2 124.8(5) . . ?
O3 C91 C92 107.7(6) . . ?
C93 C92 C91 103.3(6) . . ?
C92 C93 C94 101.2(6) . . ?
O3 C94 C93 104.3(6) . . ?
O4 C95 C96 105.5(6) . . ?
C97 C96 C95 101.8(7) . . ?
C98 C97 C96 104.0(6) . . ?
O4 C98 C97 107.8(7) . . ?

loop_
_geom_bond_atom_site_label_1
_geom_bond_atom_site_label_2
_geom_bond_distance
_geom_bond_site_symmetry_2
_geom_bond_publ_flag
Se1 P1 2.1634(15) . ?
Se1 Li1 2.605(10) . ?
Se2 P3 2.1629(18) . ?
Se2 Li2 2.609(9) . ?
P1 N3 1.576(4) . ?
P1 N1 1.696(4) . ?
P1 N2 1.709(5) . ?
P1 P2 2.5829(19) . ?
P1 Li1 2.775(10) . ?
P2 N4 1.678(5) . ?
P2 N1 1.728(5) . ?
P2 N2 1.734(4) . ?
P3 N7 1.583(4) . ?
P3 N6 1.699(4) . ?
P3 N5 1.701(4) . ?
P3 P4 2.576(2) . ?
P3 Li2 2.793(10) . ?
P4 N8 1.713(6) . ?
P4 N6 1.724(4) . ?
P4 N5 1.734(4) . ?
N1 C10 1.482(7) . ?
N2 C20 1.479(7) . ?
N3 C30 1.489(7) . ?
N3 Li1 1.963(11) . ?
N4 C40 1.472(7) . ?
N5 C50 1.482(6) . ?
N6 C60 1.487(7) . ?
N7 C70 1.471(8) . ?
N7 Li2 1.986(12) . ?
N8 C80 1.486(7) . ?
C10 C11 1.522(8) . ?
C10 C13 1.530(8) . ?
C10 C12 1.533(7) . ?
C20 C23 1.519(7) . ?
C20 C22 1.531(8) . ?
C20 C21 1.536(7) . ?
C30 C33 1.515(8) . ?
C30 C32 1.527(9) . ?
C30 C31 1.533(8) . ?
C40 C41 1.502(8) . ?
C40 C42 1.521(8) . ?
C40 C43 1.531(8) . ?
C50 C52 1.509(9) . ?
C50 C53 1.523(8) . ?
C50 C51 1.545(8) . ?
C60 C61 1.510(8) . ?
C60 C62 1.533(8) . ?
C60 C63 1.540(8) . ?
C70 C73 1.468(9) . ?
C70 C71 1.481(9) . ?
C70 C72 1.550(10) . ?
C80 C81' 1.492(10) . ?
C80 C83' 1.499(9) . ?
C80 C81 1.520(8) . ?
C80 C83 1.522(9) . ?
C80 C82 1.530(8) . ?
C80 C82' 1.538(9) . ?
Li1 O1 1.966(10) . ?
Li1 O2 2.001(12) . ?
Li2 O4 1.943(11) . ?
Li2 O3 1.979(11) . ?
O2 C8 1.418(8) . ?
O2 C5 1.450(8) . ?
O1 C1' 1.406(13) . ?
O1 C1 1.422(12) . ?
O1 C4 1.435(11) . ?
O1 C4' 1.436(12) . ?
C1 C2 1.451(13) . ?
C2 C3 1.290(15) . ?
C3 C4 1.443(13) . ?
C1' C2' 1.446(14) . ?
C2' C3' 1.273(16) . ?
C3' C4' 1.416(14) . ?
C5 C6 1.469(10) . ?
C6 C7 1.494(12) . ?
C7 C8 1.540(11) . ?
O3 C94 1.427(8) . ?
O3 C91 1.430(7) . ?
O4 C95 1.415(7) . ?
O4 C98 1.426(7) . ?
C91 C92 1.513(9) . ?
C92 C93 1.509(10) . ?
C93 C94 1.524(9) . ?
C95 C96 1.511(9) . ?
C96 C97 1.502(11) . ?
C97 C98 1.492(10) . ?

loop_
_geom_torsion_atom_site_label_1
_geom_torsion_atom_site_label_2
_geom_torsion_atom_site_label_3
_geom_torsion_atom_site_label_4
_geom_torsion
_geom_torsion_site_symmetry_1
_geom_torsion_site_symmetry_2
_geom_torsion_site_symmetry_3
_geom_torsion_site_symmetry_4
_geom_torsion_publ_flag
Li1 Se1 P1 N3 -2.9(3) . . . . ?
Li1 Se1 P1 N1 -136.8(3) . . . . ?
Li1 Se1 P1 N2 130.5(3) . . . . ?
Li1 Se1 P1 P2 176.9(3) . . . . ?
N3 P1 P2 N4 0.9(4) . . . . ?
N1 P1 P2 N4 85.1(3) . . . . ?
N2 P1 P2 N4 -83.0(3) . . . . ?
Se1 P1 P2 N4 -178.9(2) . . . . ?
N3 P1 P2 N1 -84.1(4) . . . . ?
N2 P1 P2 N1 -168.0(3) . . . . ?
Se1 P1 P2 N1 96.1(2) . . . . ?
N3 P1 P2 N2 83.9(3) . . . . ?
N1 P1 P2 N2 168.0(3) . . . . ?
Se1 P1 P2 N2 -95.9(2) . . . . ?
Li2 Se2 P3 N7 3.3(3) . . . . ?
Li2 Se2 P3 N6 -131.1(3) . . . . ?
Li2 Se2 P3 N5 136.7(3) . . . . ?
Li2 Se2 P3 P4 -177.0(3) . . . . ?
N7 P3 P4 N8 -1.4(3) . . . . ?
N6 P3 P4 N8 80.5(3) . . . . ?
N5 P3 P4 N8 -82.3(3) . . . . ?
Se2 P3 P4 N8 179.09(19) . . . . ?
N7 P3 P4 N6 -81.9(4) . . . . ?
N5 P3 P4 N6 -162.8(3) . . . . ?
Se2 P3 P4 N6 98.5(3) . . . . ?
N7 P3 P4 N5 80.9(3) . . . . ?
N6 P3 P4 N5 162.8(3) . . . . ?
Se2 P3 P4 N5 -98.6(2) . . . . ?
N3 P1 N1 C10 -81.7(5) . . . . ?
N2 P1 N1 C10 158.3(5) . . . . ?
Se1 P1 N1 C10 45.2(5) . . . . ?
P2 P1 N1 C10 150.3(6) . . . . ?
Li1 P1 N1 C10 -29.9(7) . . . . ?
N3 P1 N1 P2 128.0(3) . . . . ?
N2 P1 N1 P2 8.0(2) . . . . ?
Se1 P1 N1 P2 -105.08(18) . . . . ?
Li1 P1 N1 P2 179.8(4) . . . . ?
N4 P2 N1 C10 98.0(4) . . . . ?
N2 P2 N1 C10 -160.2(4) . . . . ?
P1 P2 N1 C10 -152.3(5) . . . . ?
N4 P2 N1 P1 -109.7(2) . . . . ?
N2 P2 N1 P1 -7.9(2) . . . . ?
N3 P1 N2 C20 81.5(5) . . . . ?
N1 P1 N2 C20 -158.3(5) . . . . ?
Se1 P1 N2 C20 -45.0(5) . . . . ?
P2 P1 N2 C20 -150.3(5) . . . . ?
Li1 P1 N2 C20 29.1(6) . . . . ?
N3 P1 N2 P2 -128.2(2) . . . . ?
N1 P1 N2 P2 -8.0(2) . . . . ?
Se1 P1 N2 P2 105.33(17) . . . . ?
Li1 P1 N2 P2 179.4(3) . . . . ?
N4 P2 N2 C20 -96.3(4) . . . . ?
N1 P2 N2 C20 160.3(5) . . . . ?
P1 P2 N2 C20 152.5(5) . . . . ?
N4 P2 N2 P1 111.3(2) . . . . ?
N1 P2 N2 P1 7.8(2) . . . . ?
N1 P1 N3 C30 -49.7(6) . . . . ?
N2 P1 N3 C30 49.3(6) . . . . ?
Se1 P1 N3 C30 179.5(5) . . . . ?
P2 P1 N3 C30 -0.3(7) . . . . ?
Li1 P1 N3 C30 175.8(7) . . . . ?
N1 P1 N3 Li1 134.5(4) . . . . ?
N2 P1 N3 Li1 -126.5(4) . . . . ?
Se1 P1 N3 Li1 3.7(4) . . . . ?
P2 P1 N3 Li1 -176.1(4) . . . . ?
N1 P2 N4 C40 -134.9(5) . . . . ?
N2 P2 N4 C40 140.8(5) . . . . ?
P1 P2 N4 C40 -177.1(5) . . . . ?
N7 P3 N5 C50 80.4(5) . . . . ?
N6 P3 N5 C50 -159.1(5) . . . . ?
Se2 P3 N5 C50 -46.1(5) . . . . ?
P4 P3 N5 C50 -147.7(6) . . . . ?
Li2 P3 N5 C50 28.4(7) . . . . ?
N7 P3 N5 P4 -131.9(2) . . . . ?
N6 P3 N5 P4 -11.4(2) . . . . ?
Se2 P3 N5 P4 101.58(19) . . . . ?
Li2 P3 N5 P4 176.1(4) . . . . ?
N8 P4 N5 C50 -96.2(5) . . . . ?
N6 P4 N5 C50 161.6(5) . . . . ?
P3 P4 N5 C50 150.3(6) . . . . ?
N8 P4 N5 P3 113.5(3) . . . . ?
N6 P4 N5 P3 11.3(2) . . . . ?
N7 P3 N6 C60 -79.7(5) . . . . ?
N5 P3 N6 C60 160.5(5) . . . . ?
Se2 P3 N6 C60 47.6(5) . . . . ?
P4 P3 N6 C60 149.0(6) . . . . ?
Li2 P3 N6 C60 -26.3(7) . . . . ?
N7 P3 N6 P4 131.2(3) . . . . ?
N5 P3 N6 P4 11.5(2) . . . . ?
Se2 P3 N6 P4 -101.5(2) . . . . ?
Li2 P3 N6 P4 -175.4(4) . . . . ?
N8 P4 N6 C60 93.7(5) . . . . ?
N5 P4 N6 C60 -162.9(5) . . . . ?
P3 P4 N6 C60 -151.7(6) . . . . ?
N8 P4 N6 P3 -114.7(2) . . . . ?
N5 P4 N6 P3 -11.3(2) . . . . ?
N6 P3 N7 C70 -50.2(6) . . . . ?
N5 P3 N7 C70 48.5(6) . . . . ?
Se2 P3 N7 C70 178.8(4) . . . . ?
P4 P3 N7 C70 -0.7(6) . . . . ?
Li2 P3 N7 C70 -177.0(7) . . . . ?
N6 P3 N7 Li2 126.7(4) . . . . ?
N5 P3 N7 Li2 -134.5(4) . . . . ?
Se2 P3 N7 Li2 -4.2(4) . . . . ?
P4 P3 N7 Li2 176.2(3) . . . . ?
N6 P4 N8 C80 -139.2(4) . . . . ?
N5 P4 N8 C80 136.9(4) . . . . ?
P3 P4 N8 C80 179.2(4) . . . . ?
P1 N1 C10 C11 33.3(7) . . . . ?
P2 N1 C10 C11 176.5(4) . . . . ?
P1 N1 C10 C13 -87.5(5) . . . . ?
P2 N1 C10 C13 55.7(6) . . . . ?
P1 N1 C10 C12 153.2(4) . . . . ?
P2 N1 C10 C12 -63.6(6) . . . . ?
P1 N2 C20 C23 -32.8(7) . . . . ?
P2 N2 C20 C23 -175.9(4) . . . . ?
P1 N2 C20 C22 -151.4(4) . . . . ?
P2 N2 C20 C22 65.6(5) . . . . ?
P1 N2 C20 C21 88.3(5) . . . . ?
P2 N2 C20 C21 -54.7(6) . . . . ?
P1 N3 C30 C33 176.5(5) . . . . ?
Li1 N3 C30 C33 -8.8(9) . . . . ?
P1 N3 C30 C32 -64.5(7) . . . . ?
Li1 N3 C30 C32 110.2(7) . . . . ?
P1 N3 C30 C31 56.9(8) . . . . ?
Li1 N3 C30 C31 -128.4(7) . . . . ?
P2 N4 C40 C41 -108.3(6) . . . . ?
P2 N4 C40 C42 131.5(5) . . . . ?
P2 N4 C40 C43 12.6(8) . . . . ?
P3 N5 C50 C52 -150.4(5) . . . . ?
P4 N5 C50 C52 69.4(6) . . . . ?
P3 N5 C50 C53 -29.9(7) . . . . ?
P4 N5 C50 C53 -170.1(4) . . . . ?
P3 N5 C50 C51 89.2(6) . . . . ?
P4 N5 C50 C51 -50.9(7) . . . . ?
P3 N6 C60 C61 152.3(4) . . . . ?
P4 N6 C60 C61 -65.8(6) . . . . ?
P3 N6 C60 C62 -86.6(6) . . . . ?
P4 N6 C60 C62 55.3(7) . . . . ?
P3 N6 C60 C63 32.9(7) . . . . ?
P4 N6 C60 C63 174.8(4) . . . . ?
P3 N7 C70 C73 51.8(9) . . . . ?
Li2 N7 C70 C73 -124.5(8) . . . . ?
P3 N7 C70 C71 179.3(5) . . . . ?
Li2 N7 C70 C71 3.1(9) . . . . ?
P3 N7 C70 C72 -68.1(7) . . . . ?
Li2 N7 C70 C72 115.7(7) . . . . ?
P4 N8 C80 C81' -48.5(17) . . . . ?
P4 N8 C80 C83' 134.1(12) . . . . ?
P4 N8 C80 C81 -93.4(8) . . . . ?
P4 N8 C80 C83 168.0(8) . . . . ?
P4 N8 C80 C82 23.8(9) . . . . ?
P4 N8 C80 C82' 73.0(13) . . . . ?
C30 N3 Li1 O1 -56.8(10) . . . . ?
P1 N3 Li1 O1 118.9(6) . . . . ?
C30 N3 Li1 O2 73.7(8) . . . . ?
P1 N3 Li1 O2 -110.6(6) . . . . ?
C30 N3 Li1 Se1 -178.8(5) . . . . ?
P1 N3 Li1 Se1 -3.0(3) . . . . ?
C30 N3 Li1 P1 -175.7(7) . . . . ?
P1 Se1 Li1 N3 2.3(3) . . . . ?
P1 Se1 Li1 O1 -123.1(6) . . . . ?
P1 Se1 Li1 O2 123.7(5) . . . . ?
N1 P1 Li1 N3 -81.1(5) . . . . ?
N2 P1 Li1 N3 87.2(5) . . . . ?
Se1 P1 Li1 N3 -175.9(5) . . . . ?
N3 P1 Li1 O1 -88.9(8) . . . . ?
N1 P1 Li1 O1 -170.0(5) . . . . ?
N2 P1 Li1 O1 -1.7(10) . . . . ?
Se1 P1 Li1 O1 95.2(7) . . . . ?
N3 P1 Li1 O2 93.8(7) . . . . ?
N1 P1 Li1 O2 12.6(9) . . . . ?
N2 P1 Li1 O2 -179.0(4) . . . . ?
Se1 P1 Li1 O2 -82.2(6) . . . . ?
N3 P1 Li1 Se1 175.9(5) . . . . ?
N1 P1 Li1 Se1 94.8(4) . . . . ?
N2 P1 Li1 Se1 -96.9(3) . . . . ?
C70 N7 Li2 O4 55.4(9) . . . . ?
P3 N7 Li2 O4 -121.6(6) . . . . ?
C70 N7 Li2 O3 -74.1(8) . . . . ?
P3 N7 Li2 O3 109.0(5) . . . . ?
C70 N7 Li2 Se2 -179.6(5) . . . . ?
P3 N7 Li2 Se2 3.4(3) . . . . ?
C70 N7 Li2 P3 177.0(7) . . . . ?
P3 Se2 Li2 O4 122.3(6) . . . . ?
P3 Se2 Li2 O3 -123.8(5) . . . . ?
P3 Se2 Li2 N7 -2.6(2) . . . . ?
N7 P3 Li2 O4 85.8(8) . . . . ?
N6 P3 Li2 O4 -2.4(10) . . . . ?
N5 P3 Li2 O4 166.8(5) . . . . ?
Se2 P3 Li2 O4 -98.8(8) . . . . ?
N7 P3 Li2 O3 -95.0(7) . . . . ?
N6 P3 Li2 O3 176.9(4) . . . . ?
N5 P3 Li2 O3 -13.9(9) . . . . ?
Se2 P3 Li2 O3 80.4(6) . . . . ?
N6 P3 Li2 N7 -88.1(5) . . . . ?
N5 P3 Li2 N7 81.1(5) . . . . ?
Se2 P3 Li2 N7 175.4(4) . . . . ?
N7 P3 Li2 Se2 -175.4(4) . . . . ?
N6 P3 Li2 Se2 96.5(4) . . . . ?
N5 P3 Li2 Se2 -94.3(4) . . . . ?
N3 Li1 O2 C8 -2.0(9) . . . . ?
O1 Li1 O2 C8 138.9(5) . . . . ?
Se1 Li1 O2 C8 -93.7(6) . . . . ?
P1 Li1 O2 C8 -43.0(9) . . . . ?
N3 Li1 O2 C5 130.4(7) . . . . ?
O1 Li1 O2 C5 -88.7(6) . . . . ?
Se1 Li1 O2 C5 38.8(7) . . . . ?
P1 Li1 O2 C5 89.4(7) . . . . ?
N3 Li1 O1 C1' -25.1(18) . . . . ?
O2 Li1 O1 C1' -164.8(16) . . . . ?
Se1 Li1 O1 C1' 76.2(17) . . . . ?
P1 Li1 O1 C1' 17.3(18) . . . . ?
N3 Li1 O1 C1 -56.4(14) . . . . ?
O2 Li1 O1 C1 164.0(11) . . . . ?
Se1 Li1 O1 C1 45.0(14) . . . . ?
P1 Li1 O1 C1 -13.9(15) . . . . ?
N3 Li1 O1 C4 157.0(13) . . . . ?
O2 Li1 O1 C4 17.3(14) . . . . ?
Se1 Li1 O1 C4 -101.7(14) . . . . ?
P1 Li1 O1 C4 -160.6(13) . . . . ?
N3 Li1 O1 C4' 103.2(17) . . . . ?
O2 Li1 O1 C4' -36.5(16) . . . . ?
Se1 Li1 O1 C4' -155.5(16) . . . . ?
P1 Li1 O1 C4' 145.6(16) . . . . ?
C1' O1 C1 C2 93(3) . . . . ?
C4 O1 C1 C2 -26.8(17) . . . . ?
C4' O1 C1 C2 19(2) . . . . ?
Li1 O1 C1 C2 -179.6(13) . . . . ?
O1 C1 C2 C3 2(2) . . . . ?
C1 C2 C3 C4 23(3) . . . . ?
C1' O1 C4 C3 16(2) . . . . ?
C1 O1 C4 C3 40.4(18) . . . . ?
C4' O1 C4 C3 -65(2) . . . . ?
Li1 O1 C4 C3 -165.9(12) . . . . ?
C2 C3 C4 O1 -41(2) . . . . ?
C1 O1 C1' C2' -91(4) . . . . ?
C4 O1 C1' C2' -23(3) . . . . ?
C4' O1 C1' C2' 21(3) . . . . ?
Li1 O1 C1' C2' 158.4(15) . . . . ?
O1 C1' C2' C3' -11(3) . . . . ?
C1' C2' C3' C4' -5(3) . . . . ?
C2' C3' C4' O1 20(3) . . . . ?
C1' O1 C4' C3' -25(3) . . . . ?
C1 O1 C4' C3' 0(3) . . . . ?
C4 O1 C4' C3' 87(2) . . . . ?
Li1 O1 C4' C3' -162.6(15) . . . . ?
C8 O2 C5 C6 28.3(8) . . . . ?
Li1 O2 C5 C6 -110.2(7) . . . . ?
O2 C5 C6 C7 -38.7(8) . . . . ?
C5 C6 C7 C8 34.0(9) . . . . ?
C5 O2 C8 C7 -6.0(8) . . . . ?
Li1 O2 C8 C7 129.2(7) . . . . ?
C6 C7 C8 O2 -17.8(9) . . . . ?
O4 Li2 O3 C94 86.6(6) . . . . ?
N7 Li2 O3 C94 -133.7(6) . . . . ?
Se2 Li2 O3 C94 -43.5(7) . . . . ?
P3 Li2 O3 C94 -92.9(7) . . . . ?
O4 Li2 O3 C91 -138.8(5) . . . . ?
N7 Li2 O3 C91 0.9(8) . . . . ?
Se2 Li2 O3 C91 91.1(6) . . . . ?
P3 Li2 O3 C91 41.7(8) . . . . ?
O3 Li2 O4 C95 178.7(6) . . . . ?
N7 Li2 O4 C95 39.8(10) . . . . ?
Se2 Li2 O4 C95 -62.8(9) . . . . ?
P3 Li2 O4 C95 -1.9(11) . . . . ?
O3 Li2 O4 C98 13.1(8) . . . . ?
N7 Li2 O4 C98 -125.8(7) . . . . ?
Se2 Li2 O4 C98 131.6(6) . . . . ?
P3 Li2 O4 C98 -167.5(7) . . . . ?
C94 O3 C91 C92 8.8(7) . . . . ?
Li2 O3 C91 C92 -129.2(6) . . . . ?
O3 C91 C92 C93 16.4(8) . . . . ?
C91 C92 C93 C94 -33.2(7) . . . . ?
C91 O3 C94 C93 -30.4(7) . . . . ?
Li2 O3 C94 C93 109.6(6) . . . . ?
C92 C93 C94 O3 39.5(7) . . . . ?
C98 O4 C95 C96 25.3(9) . . . . ?
Li2 O4 C95 C96 -142.3(7) . . . . ?
O4 C95 C96 C97 -34.9(9) . . . . ?
C95 C96 C97 C98 30.9(9) . . . . ?
C95 O4 C98 C97 -5.1(9) . . . . ?
Li2 O4 C98 C97 162.5(7) . . . . ?
C96 C97 C98 O4 -17.1(9) . . . . ?
